data_4325586
loop_
_publ_author_name
'Shinya Takaishi'
'Nozomi Ishihara'
'Kazuya Kubo'
'Keiichi Katoh'
'Brian K. Breedlove'
'Hitoshi Miyasaka'
'Masahiro Yamashita'

_publ_section_title
;
 Paramagnetic-Diamagnetic Phase Transition Accompanied by Coordination
 Bond Formation-Dissociation in the Dithiolate Complex Na[Ni(pdt)2].2H2O
;
_journal_name_full 'Inorganic Chemistry'
_journal_page_first 6405
_journal_page_last 6407
_journal_paper_doi 10.1021/ic2003172
_journal_volume 50
_journal_year 2011
_chemical_formula_sum 'C8 H4 N4 Na Ni O2 S4'
_chemical_formula_weight 398.09
_chemical_name_systematic
; 
 ? 
;
_space_group_IT_number 14
_symmetry_cell_setting monoclinic
_symmetry_space_group_name_Hall '-P 2ybc'
_symmetry_space_group_name_H-M 'P 1 21/c 1'
_atom_sites_solution_hydrogens geom
_atom_sites_solution_primary direct
_atom_sites_solution_secondary difmap
_audit_creation_method SHELXL-97
_cell_angle_alpha 90.00
_cell_angle_beta 90.353(4)
_cell_angle_gamma 90.00
_cell_formula_units_Z 4
_cell_length_a 7.299(2)
_cell_length_b 12.154(4)
_cell_length_c 14.759(4)
_cell_measurement_temperature 210(2)
_cell_measurement_theta_max 30
_cell_measurement_theta_min 3
_cell_volume 1309.3(7)
_computing_structure_refinement 'SHELXL-97 (Sheldrick, 1997)'
_computing_structure_solution 'SHELXS-97 (Sheldrick, 1990)'
_diffrn_ambient_temperature 210(2)
_diffrn_measured_fraction_theta_full 0.987
_diffrn_measured_fraction_theta_max 0.987
_diffrn_measurement_device_type 'Rigaku Saturn CCD diffractometer'
_diffrn_measurement_method 'omega scan'
_diffrn_radiation_monochromator graphite
_diffrn_radiation_source 'fine-focus sealed tube'
_diffrn_radiation_type MoK\a
_diffrn_radiation_wavelength 0.71075
_diffrn_reflns_av_R_equivalents 0.0351
_diffrn_reflns_av_sigmaI/netI 0.0343
_diffrn_reflns_limit_h_max 9
_diffrn_reflns_limit_h_min -9
_diffrn_reflns_limit_k_max 15
_diffrn_reflns_limit_k_min -15
_diffrn_reflns_limit_l_max 19
_diffrn_reflns_limit_l_min -18
_diffrn_reflns_number 10233
_diffrn_reflns_theta_full 27.50
_diffrn_reflns_theta_max 27.50
_diffrn_reflns_theta_min 4.26
_exptl_absorpt_coefficient_mu 2.154
_exptl_absorpt_correction_T_max 0.8999
_exptl_absorpt_correction_T_min 0.4121
_exptl_absorpt_correction_type multi-scan
_exptl_crystal_colour black
_exptl_crystal_density_diffrn 2.020
_exptl_crystal_description needle
_exptl_crystal_F_000 812
_exptl_crystal_size_max 0.50
_exptl_crystal_size_mid 0.05
_exptl_crystal_size_min 0.05
_refine_diff_density_max 0.942
_refine_diff_density_min -0.414
_refine_diff_density_rms 0.115
_refine_ls_extinction_method none
_refine_ls_goodness_of_fit_ref 1.226
_refine_ls_hydrogen_treatment constr
_refine_ls_matrix_type full
_refine_ls_number_parameters 181
_refine_ls_number_reflns 2977
_refine_ls_number_restraints 0
_refine_ls_restrained_S_all 1.226
_refine_ls_R_factor_all 0.0523
_refine_ls_R_factor_gt 0.0450
_refine_ls_shift/su_max 0.000
_refine_ls_shift/su_mean 0.000
_refine_ls_structure_factor_coef Fsqd
_refine_ls_weighting_details 'calc w=1/[\s^2^(Fo^2^)+(0.0285P)^2^+5.0626P] where P=(Fo^2^+2Fc^2^)/3'
_refine_ls_weighting_scheme calc
_refine_ls_wR_factor_gt 0.1075
_refine_ls_wR_factor_ref 0.1104
_reflns_number_gt 2642
_reflns_number_total 2977
_reflns_threshold_expression >2sigma(I)
_cod_data_source_file ic2003172_si_002_1.cif
_cod_data_source_block NaNipdt_210K
_cod_original_cell_volume 1309.3(6)
_cod_database_code 4325586

loop_
_symmetry_equiv_pos_as_xyz
'x, y, z'
'-x, y+1/2, -z+1/2'
'-x, -y, -z'
'x, -y-1/2, z-1/2'

loop_
_atom_site_label
_atom_site_type_symbol
_atom_site_fract_x
_atom_site_fract_y
_atom_site_fract_z
_atom_site_U_iso_or_equiv
_atom_site_adp_type
_atom_site_occupancy
_atom_site_symmetry_multiplicity
_atom_site_calc_flag
_atom_site_refinement_flags
Ni1 Ni 0.20334(7) 0.01370(4) 0.52441(4) 0.01534(15) Uani 1 1 d .
S1 S -0.07679(14) 0.00044(8) 0.60971(7) 0.0165(2) Uani 1 1 d .
S2 S 0.37338(16) 0.03257(9) 0.64719(7) 0.0209(2) Uani 1 1 d .
S3 S 0.22059(14) 0.19285(8) 0.49948(7) 0.0164(2) Uani 1 1 d .
Na1 Na 0.2512(3) 0.50981(15) 0.50292(12) 0.0245(4) Uani 1 1 d .
O2 O 0.5128(5) 0.5965(3) 0.5781(2) 0.0247(7) Uani 1 1 d .
O1 O 0.0053(5) 0.4141(3) 0.4134(2) 0.0262(7) Uani 1 1 d .
N5 N -0.0811(5) 0.1657(3) 0.7271(2) 0.0199(7) Uani 1 1 d .
N2 N 0.2811(5) 0.3533(3) 0.6190(2) 0.0196(7) Uani 1 1 d .
N3 N 0.3994(5) 0.2066(3) 0.7538(2) 0.0214(8) Uani 1 1 d .
C1 C 0.3519(6) 0.1713(3) 0.6721(3) 0.0169(8) Uani 1 1 d .
C9 C 0.2888(6) 0.2454(3) 0.6042(3) 0.0166(8) Uani 1 1 d .
N4 N -0.2235(5) 0.3167(3) 0.5998(3) 0.0226(8) Uani 1 1 d .
C3 C 0.3853(6) 0.3153(4) 0.7686(3) 0.0228(9) Uani 1 1 d .
H1 H 0.4143 0.3429 0.8257 0.027 Uiso 1 1 calc R
C5 C -0.1252(6) 0.1352(3) 0.6427(3) 0.0176(8) Uani 1 1 d .
C6 C 0.3293(6) 0.3873(4) 0.7020(3) 0.0225(9) Uani 1 1 d .
H2 H 0.3248 0.4621 0.7151 0.027 Uiso 1 1 calc R
C7 C -0.1764(7) 0.3459(4) 0.6840(3) 0.0247(10) Uani 1 1 d .
H3 H -0.1884 0.4193 0.7007 0.030 Uiso 1 1 calc R
C8 C -0.1105(7) 0.2716(4) 0.7476(3) 0.0253(10) Uani 1 1 d .
H4 H -0.0860 0.2960 0.8062 0.030 Uiso 1 1 calc R
S4 S 0.27230(15) -0.16276(8) 0.52583(7) 0.0183(2) Uani 1 1 d .
C10 C -0.2029(6) 0.2084(3) 0.5788(3) 0.0173(8) Uani 1 1 d .

loop_
_atom_site_aniso_label
_atom_site_aniso_U_11
_atom_site_aniso_U_22
_atom_site_aniso_U_33
_atom_site_aniso_U_23
_atom_site_aniso_U_13
_atom_site_aniso_U_12
Ni1 0.0173(3) 0.0139(3) 0.0147(3) -0.00030(19) -0.0026(2) 0.0007(2)
S1 0.0198(5) 0.0146(5) 0.0151(5) 0.0006(4) -0.0019(4) 0.0004(4)
S2 0.0248(6) 0.0167(5) 0.0210(5) 0.0016(4) -0.0083(4) 0.0012(4)
S3 0.0201(5) 0.0147(5) 0.0145(5) 0.0011(4) -0.0015(4) -0.0013(4)
Na1 0.0243(9) 0.0246(9) 0.0247(9) 0.0001(7) -0.0021(7) 0.0010(7)
O2 0.0298(17) 0.0218(16) 0.0225(16) -0.0011(12) 0.0006(14) -0.0026(13)
O1 0.0305(18) 0.0223(16) 0.0258(17) -0.0010(13) -0.0024(14) 0.0014(14)
N5 0.0218(19) 0.0235(19) 0.0146(17) -0.0038(14) 0.0023(14) -0.0009(15)
N2 0.0242(19) 0.0151(17) 0.0194(18) 0.0010(13) 0.0010(15) -0.0008(14)
N3 0.0239(19) 0.0220(19) 0.0182(18) 0.0015(14) -0.0036(15) -0.0027(15)
C1 0.016(2) 0.017(2) 0.0173(19) 0.0014(15) -0.0003(16) -0.0037(15)
C9 0.016(2) 0.018(2) 0.0158(19) -0.0017(15) -0.0034(16) -0.0038(16)
N4 0.028(2) 0.0182(18) 0.0217(19) -0.0008(14) 0.0041(16) 0.0021(15)
C3 0.028(2) 0.024(2) 0.017(2) -0.0004(17) -0.0034(18) -0.0081(18)
C5 0.018(2) 0.018(2) 0.017(2) -0.0008(15) 0.0034(16) 0.0000(16)
C6 0.028(2) 0.019(2) 0.020(2) -0.0014(16) 0.0013(18) -0.0037(18)
C7 0.033(3) 0.019(2) 0.022(2) -0.0050(17) 0.0048(19) -0.0004(19)
C8 0.033(3) 0.025(2) 0.018(2) -0.0033(17) 0.0034(19) -0.002(2)
S4 0.0226(5) 0.0148(5) 0.0174(5) 0.0000(4) -0.0030(4) 0.0036(4)
C10 0.017(2) 0.019(2) 0.0157(19) -0.0005(15) 0.0016(16) -0.0008(16)

loop_
_atom_type_symbol
_atom_type_description
_atom_type_scat_dispersion_real
_atom_type_scat_dispersion_imag
_atom_type_scat_source
C C 0.0033 0.0016 'International Tables Vol C Tables 4.2.6.8 and 6.1.1.4'
H H 0.0000 0.0000 'International Tables Vol C Tables 4.2.6.8 and 6.1.1.4'
N N 0.0061 0.0033 'International Tables Vol C Tables 4.2.6.8 and 6.1.1.4'
O O 0.0106 0.0060 'International Tables Vol C Tables 4.2.6.8 and 6.1.1.4'
Na Na 0.0362 0.0249 'International Tables Vol C Tables 4.2.6.8 and 6.1.1.4'
S S 0.1246 0.1234 'International Tables Vol C Tables 4.2.6.8 and 6.1.1.4'
Ni Ni 0.3393 1.1124 'International Tables Vol C Tables 4.2.6.8 and 6.1.1.4'

loop_
_geom_angle_atom_site_label_1
_geom_angle_atom_site_label_2
_geom_angle_atom_site_label_3
_geom_angle
_geom_angle_site_symmetry_1
_geom_angle_site_symmetry_3
S1 Ni1 S2 170.48(5) 3_556 .
S1 Ni1 S4 91.57(4) 3_556 .
S2 Ni1 S4 88.05(4) . .
S1 Ni1 S3 87.19(4) 3_556 .
S2 Ni1 S3 90.11(4) . .
S4 Ni1 S3 161.20(5) . .
S1 Ni1 S1 96.46(4) 3_556 .
S2 Ni1 S1 93.03(5) . .
S4 Ni1 S1 97.14(4) . .
S3 Ni1 S1 101.64(4) . .
C5 S1 Ni1 103.97(14) . 3_556
C5 S1 Ni1 104.87(15) . .
Ni1 S1 Ni1 83.54(4) 3_556 .
C1 S2 Ni1 103.00(14) . .
C9 S3 Ni1 103.28(14) . .
O1 Na1 O2 101.97(13) 3_566 .
O1 Na1 O2 170.69(13) 3_566 3_666
O2 Na1 O2 84.28(12) . 3_666
O1 Na1 O1 83.85(12) 3_566 .
O2 Na1 O1 174.08(14) . .
O2 Na1 O1 90.07(12) 3_666 .
O1 Na1 N2 90.31(13) 3_566 .
O2 Na1 N2 87.34(12) . .
O2 Na1 N2 83.03(12) 3_666 .
O1 Na1 N2 93.75(13) . .
O1 Na1 N4 86.01(13) 3_566 3_566
O2 Na1 N4 88.44(13) . 3_566
O2 Na1 N4 101.18(13) 3_666 3_566
O1 Na1 N4 90.93(13) . 3_566
N2 Na1 N4 173.71(14) . 3_566
O1 Na1 Na1 143.91(12) 3_566 3_666
O2 Na1 Na1 42.42(8) . 3_666
O2 Na1 Na1 41.86(8) 3_666 3_666
O1 Na1 Na1 131.91(12) . 3_666
N2 Na1 Na1 83.49(11) . 3_666
N4 Na1 Na1 96.50(11) 3_566 3_666
O1 Na1 Na1 42.72(9) 3_566 3_566
O2 Na1 Na1 144.68(12) . 3_566
O2 Na1 Na1 130.82(12) 3_666 3_566
O1 Na1 Na1 41.13(8) . 3_566
N2 Na1 Na1 92.77(11) . 3_566
N4 Na1 Na1 88.00(11) 3_566 3_566
Na1 Na1 Na1 172.05(11) 3_666 3_566
Na1 O2 Na1 95.72(12) . 3_666
Na1 O1 Na1 96.15(12) 3_566 .
C5 N5 C8 116.0(4) . .
C9 N2 C6 116.3(4) . .
C9 N2 Na1 128.7(3) . .
C6 N2 Na1 113.8(3) . .
C1 N3 C3 116.5(4) . .
N3 C1 C9 121.3(4) . .
N3 C1 S2 119.0(3) . .
C9 C1 S2 119.7(3) . .
N2 C9 C1 121.5(4) . .
N2 C9 S3 119.6(3) . .
C1 C9 S3 118.9(3) . .
C7 N4 C10 116.2(4) . .
C7 N4 Na1 110.2(3) . 3_566
C10 N4 Na1 131.2(3) . 3_566
N3 C3 C6 122.1(4) . .
N5 C5 C10 122.8(4) . .
N5 C5 S1 118.2(3) . .
C10 C5 S1 119.0(3) . .
N2 C6 C3 122.2(4) . .
N4 C7 C8 122.9(4) . .
N5 C8 C7 121.8(4) . .
C10 S4 Ni1 103.92(15) 3_556 .
N4 C10 C5 120.0(4) . .
N4 C10 S4 119.1(3) . 3_556
C5 C10 S4 120.9(3) . 3_556

loop_
_geom_bond_atom_site_label_1
_geom_bond_atom_site_label_2
_geom_bond_distance
_geom_bond_site_symmetry_2
Ni1 S1 2.1859(12) 3_556
Ni1 S2 2.2020(12) .
Ni1 S4 2.2029(13) .
Ni1 S3 2.2120(13) .
Ni1 S1 2.4131(13) .
S1 C5 1.746(4) .
S1 Ni1 2.1859(12) 3_556
S2 C1 1.734(4) .
S3 C9 1.743(4) .
Na1 O1 2.432(4) 3_566
Na1 O2 2.442(4) .
Na1 O2 2.468(4) 3_666
Na1 O1 2.508(4) .
Na1 N2 2.568(4) .
Na1 N4 2.604(4) 3_566
Na1 Na1 3.641(4) 3_666
Na1 Na1 3.676(4) 3_566
O2 Na1 2.468(4) 3_666
O1 Na1 2.432(4) 3_566
N5 C5 1.336(5) .
N5 C8 1.340(6) .
N2 C9 1.330(5) .
N2 C6 1.338(6) .
N3 C1 1.323(5) .
N3 C3 1.344(6) .
C1 C9 1.422(6) .
N4 C7 1.335(6) .
N4 C10 1.360(5) .
N4 Na1 2.604(4) 3_566
C3 C6 1.376(6) .
C5 C10 1.414(6) .
C7 C8 1.386(6) .
S4 C10 1.714(4) 3_556
C10 S4 1.714(4) 3_556

loop_
_geom_torsion_atom_site_label_1
_geom_torsion_atom_site_label_2
_geom_torsion_atom_site_label_3
_geom_torsion_atom_site_label_4
_geom_torsion
_geom_torsion_site_symmetry_1
_geom_torsion_site_symmetry_4
S1 Ni1 S1 C5 -102.79(15) 3_556 .
S2 Ni1 S1 C5 76.39(15) . .
S4 Ni1 S1 C5 164.81(15) . .
S3 Ni1 S1 C5 -14.35(15) . .
S1 Ni1 S1 Ni1 0.0 3_556 3_556
S2 Ni1 S1 Ni1 179.19(4) . 3_556
S4 Ni1 S1 Ni1 -92.40(4) . 3_556
S3 Ni1 S1 Ni1 88.45(4) . 3_556
S1 Ni1 S2 C1 93.1(3) 3_556 .
S4 Ni1 S2 C1 -179.03(15) . .
S3 Ni1 S2 C1 19.68(15) . .
S1 Ni1 S2 C1 -81.98(15) . .
S1 Ni1 S3 C9 171.04(15) 3_556 .
S2 Ni1 S3 C9 -18.09(15) . .
S4 Ni1 S3 C9 -102.4(2) . .
S1 Ni1 S3 C9 75.03(15) . .
O1 Na1 O2 Na1 173.01(13) 3_566 3_666
O2 Na1 O2 Na1 0.0 3_666 3_666
O1 Na1 O2 Na1 -17.5(13) . 3_666
N2 Na1 O2 Na1 83.26(13) . 3_666
N4 Na1 O2 Na1 -101.40(13) 3_566 3_666
Na1 Na1 O2 Na1 174.3(2) 3_566 3_666
O1 Na1 O1 Na1 0.0 3_566 3_566
O2 Na1 O1 Na1 -169.7(13) . 3_566
O2 Na1 O1 Na1 172.93(14) 3_666 3_566
N2 Na1 O1 Na1 89.91(13) . 3_566
N4 Na1 O1 Na1 -85.89(13) 3_566 3_566
Na1 Na1 O1 Na1 174.52(15) 3_666 3_566
O1 Na1 N2 C9 128.6(4) 3_566 .
O2 Na1 N2 C9 -129.4(4) . .
O2 Na1 N2 C9 -44.9(4) 3_666 .
O1 Na1 N2 C9 44.8(4) . .
N4 Na1 N2 C9 -177.2(12) 3_566 .
Na1 Na1 N2 C9 -87.0(4) 3_666 .
Na1 Na1 N2 C9 86.0(4) 3_566 .
O1 Na1 N2 C6 -65.1(3) 3_566 .
O2 Na1 N2 C6 36.9(3) . .
O2 Na1 N2 C6 121.5(3) 3_666 .
O1 Na1 N2 C6 -148.9(3) . .
N4 Na1 N2 C6 -10.9(15) 3_566 .
Na1 Na1 N2 C6 79.3(3) 3_666 .
Na1 Na1 N2 C6 -107.7(3) 3_566 .
C3 N3 C1 C9 -0.2(6) . .
C3 N3 C1 S2 178.0(3) . .
Ni1 S2 C1 N3 163.6(3) . .
Ni1 S2 C1 C9 -18.2(4) . .
C6 N2 C9 C1 -2.5(6) . .
Na1 N2 C9 C1 163.6(3) . .
C6 N2 C9 S3 177.6(3) . .
Na1 N2 C9 S3 -16.3(5) . .
N3 C1 C9 N2 2.4(7) . .
S2 C1 C9 N2 -175.8(3) . .
N3 C1 C9 S3 -177.7(3) . .
S2 C1 C9 S3 4.1(5) . .
Ni1 S3 C9 N2 -167.8(3) . .
Ni1 S3 C9 C1 12.3(4) . .
C1 N3 C3 C6 -1.7(7) . .
C8 N5 C5 C10 -1.7(6) . .
C8 N5 C5 S1 176.1(3) . .
Ni1 S1 C5 N5 173.2(3) 3_556 .
Ni1 S1 C5 N5 -99.9(3) . .
Ni1 S1 C5 C10 -9.0(4) 3_556 .
Ni1 S1 C5 C10 77.9(3) . .
C9 N2 C6 C3 0.5(7) . .
Na1 N2 C6 C3 -167.6(4) . .
N3 C3 C6 N2 1.7(7) . .
C10 N4 C7 C8 -0.2(7) . .
Na1 N4 C7 C8 -164.5(4) 3_566 .
C5 N5 C8 C7 -2.3(7) . .
N4 C7 C8 N5 3.3(8) . .
S1 Ni1 S4 C10 3.57(15) 3_556 3_556
S2 Ni1 S4 C10 -166.92(15) . 3_556
S3 Ni1 S4 C10 -82.3(2) . 3_556
S1 Ni1 S4 C10 100.28(15) . 3_556
C7 N4 C10 C5 -3.7(6) . .
Na1 N4 C10 C5 156.6(3) 3_566 .
C7 N4 C10 S4 176.4(3) . 3_556
Na1 N4 C10 S4 -23.3(5) 3_566 3_556
N5 C5 C10 N4 4.8(7) . .
S1 C5 C10 N4 -172.9(3) . .
N5 C5 C10 S4 -175.2(3) . 3_556
S1 C5 C10 S4 7.1(5) . 3_556
